data_4500315
loop_
_publ_author_name
'Chandrasekhar, Vadapalli'
'Senapati, Tapas'
'Dey, Atanu'
'Hossain, Sakiat'
'Gopal, Kandasamy'

_publ_section_title
;
 Carbophosphazene-Based Multisite Coordination Ligands: Metalation Studies
 on the Pyridyloxy Carbophosphazene, [NC(NMe2)]2[NP(p-OC5H4N)2]
;
_journal_issue 5
_journal_name_full 'Crystal Growth &amp; Design'
_journal_page_first 1512
_journal_paper_doi 10.1021/cg1014169
_journal_volume 11
_journal_year 2011
_chemical_formula_moiety 'C16 H20 Cl2 N7 O2 P Zn, C H4 O'
_chemical_formula_sum 'C17 H24 Cl2 N7 O3 P Zn'
_chemical_formula_weight 541.67
_chemical_name_systematic
; 
 ? 
;
_space_group_IT_number 2
_symmetry_cell_setting triclinic
_symmetry_space_group_name_Hall '-P 1'
_symmetry_space_group_name_H-M 'P -1'
_atom_sites_solution_hydrogens geom
_atom_sites_solution_primary direct
_atom_sites_solution_secondary difmap
_audit_creation_method SHELXL-97
_cell_angle_alpha 66.833(5)
_cell_angle_beta 68.149(5)
_cell_angle_gamma 88.919(6)
_cell_formula_units_Z 2
_cell_length_a 9.507(3)
_cell_length_b 11.992(4)
_cell_length_c 12.418(4)
_cell_measurement_reflns_used 2268
_cell_measurement_temperature 273(2)
_cell_measurement_theta_max 27.18
_cell_measurement_theta_min 2.37
_cell_volume 1194.5(7)
_computing_cell_refinement 'Bruker SMART'
_computing_data_collection 'Bruker SMART'
_computing_data_reduction 'Bruker SAINT'
_computing_molecular_graphics 'Bruker SHELXTL'
_computing_publication_material 'Bruker SHELXTL'
_computing_structure_refinement 'Bruker SHELXTL'
_computing_structure_solution 'Bruker SHELXTL'
_diffrn_ambient_temperature 273(2)
_diffrn_measured_fraction_theta_full 0.976
_diffrn_measured_fraction_theta_max 0.976
_diffrn_measurement_device_type 'CCD area detector'
_diffrn_measurement_method 'phi and omega scans'
_diffrn_radiation_monochromator graphite
_diffrn_radiation_source 'fine-focus sealed tube'
_diffrn_radiation_type MoK\a
_diffrn_radiation_wavelength 0.71073
_diffrn_reflns_av_R_equivalents 0.0217
_diffrn_reflns_av_sigmaI/netI 0.0470
_diffrn_reflns_limit_h_max 11
_diffrn_reflns_limit_h_min -11
_diffrn_reflns_limit_k_max 14
_diffrn_reflns_limit_k_min -8
_diffrn_reflns_limit_l_max 15
_diffrn_reflns_limit_l_min -12
_diffrn_reflns_number 6392
_diffrn_reflns_theta_full 25.50
_diffrn_reflns_theta_max 25.50
_diffrn_reflns_theta_min 2.37
_exptl_absorpt_coefficient_mu 1.351
_exptl_absorpt_correction_T_max 0.935
_exptl_absorpt_correction_T_min 0.886
_exptl_absorpt_correction_type empirical
_exptl_absorpt_process_details sadabs
_exptl_crystal_colour colourless
_exptl_crystal_density_diffrn 1.506
_exptl_crystal_density_method 'not measured'
_exptl_crystal_description block
_exptl_crystal_F_000 556
_exptl_crystal_size_max 0.09
_exptl_crystal_size_mid 0.08
_exptl_crystal_size_min 0.05
_refine_diff_density_max 0.936
_refine_diff_density_min -0.443
_refine_diff_density_rms 0.103
_refine_ls_extinction_method none
_refine_ls_goodness_of_fit_ref 1.053
_refine_ls_hydrogen_treatment constr
_refine_ls_matrix_type full
_refine_ls_number_parameters 286
_refine_ls_number_reflns 4348
_refine_ls_number_restraints 0
_refine_ls_restrained_S_all 1.053
_refine_ls_R_factor_all 0.0621
_refine_ls_R_factor_gt 0.0501
_refine_ls_shift/su_max 0.000
_refine_ls_shift/su_mean 0.000
_refine_ls_structure_factor_coef Fsqd
_refine_ls_weighting_details 'calc w=1/[\s^2^(Fo^2^)+(0.0870P)^2^+0.0000P] where P=(Fo^2^+2Fc^2^)/3'
_refine_ls_weighting_scheme calc
_refine_ls_wR_factor_gt 0.1344
_refine_ls_wR_factor_ref 0.1446
_reflns_number_gt 3462
_reflns_number_total 4348
_reflns_threshold_expression >2sigma(I)
_cod_data_source_file cg1014169_si_002.cif
_cod_data_source_block Compound_4
_cod_depositor_comments
;
The following automatic conversions were performed:

'_symmetry_cell_setting' value 'Triclinic' changed to 'triclinic'
according to /home/saulius/struct/CIF-dictionaries/cif_core.dic
dictionary named 'cif_core.dic' version 2.4.1 from 2010-06-29.

Automatic conversion script
Id: cif_fix_values 1715 2011-07-08 13:25:40Z adriana 
;
_cod_original_cell_volume 1194.6(7)
_cod_original_sg_symbol_H-M 'P-1   '
_cod_database_code 4500315

loop_
_symmetry_equiv_pos_as_xyz
'x, y, z'
'-x, -y, -z'

loop_
_atom_site_label
_atom_site_type_symbol
_atom_site_fract_x
_atom_site_fract_y
_atom_site_fract_z
_atom_site_U_iso_or_equiv
_atom_site_adp_type
_atom_site_occupancy
_atom_site_symmetry_multiplicity
_atom_site_calc_flag
_atom_site_refinement_flags
C1 C 0.4353(4) -0.2315(3) 0.6542(3) 0.0443(8) Uani 1 1 d .
C2 C 0.3157(4) -0.1055(3) 0.5286(3) 0.0397(8) Uani 1 1 d .
C3 C 0.5727(6) -0.3596(5) 0.7768(4) 0.0784(15) Uani 1 1 d .
H3A H 0.5515 -0.3160 0.8301 0.118 Uiso 1 1 calc R
H3B H 0.6742 -0.3808 0.7603 0.118 Uiso 1 1 calc R
H3C H 0.4997 -0.4331 0.8192 0.118 Uiso 1 1 calc R
C4 C 0.6908(5) -0.2663(5) 0.5400(5) 0.0795(15) Uani 1 1 d .
H4A H 0.6637 -0.3125 0.5008 0.119 Uiso 1 1 calc R
H4B H 0.7773 -0.2946 0.5594 0.119 Uiso 1 1 calc R
H4C H 0.7167 -0.1809 0.4825 0.119 Uiso 1 1 calc R
C5 C 0.4589(5) -0.0352(5) 0.2992(4) 0.0634(12) Uani 1 1 d .
H5A H 0.5509 -0.0148 0.3068 0.095 Uiso 1 1 calc R
H5B H 0.4546 0.0263 0.2228 0.095 Uiso 1 1 calc R
H5C H 0.4586 -0.1135 0.2953 0.095 Uiso 1 1 calc R
C6 C 0.1995(5) 0.0154(5) 0.3852(4) 0.0691(13) Uani 1 1 d .
H6A H 0.1411 -0.0388 0.3720 0.104 Uiso 1 1 calc R
H6B H 0.2373 0.0916 0.3105 0.104 Uiso 1 1 calc R
H6C H 0.1353 0.0304 0.4572 0.104 Uiso 1 1 calc R
C7 C 0.0532(4) -0.0272(3) 0.8471(3) 0.0375(7) Uani 1 1 d .
C8 C -0.1044(4) -0.0593(3) 0.9029(4) 0.0517(9) Uani 1 1 d .
H8 H -0.1489 -0.1411 0.9420 0.062 Uiso 1 1 calc R
C9 C -0.1933(4) 0.0325(3) 0.8991(4) 0.0507(9) Uani 1 1 d .
H9 H -0.2993 0.0112 0.9362 0.061 Uiso 1 1 calc R
C10 C 0.1143(4) 0.0928(4) 0.7982(4) 0.0601(11) Uani 1 1 d .
H10 H 0.2197 0.1160 0.7651 0.072 Uiso 1 1 calc R
C11 C 0.0174(4) 0.1778(4) 0.7989(5) 0.0665(12) Uani 1 1 d .
H11 H 0.0594 0.2595 0.7655 0.080 Uiso 1 1 calc R
C12 C -0.2017(4) 0.4368(3) 0.9278(3) 0.0428(8) Uani 1 1 d .
H12 H -0.2741 0.3753 1.0004 0.051 Uiso 1 1 calc R
C13 C -0.1432(4) 0.5337(3) 0.9394(3) 0.0465(9) Uani 1 1 d .
H13 H -0.1776 0.5385 1.0178 0.056 Uiso 1 1 calc R
C14 C -0.0331(4) 0.6230(3) 0.8332(3) 0.0380(7) Uani 1 1 d .
C15 C 0.0153(4) 0.6145(3) 0.7189(3) 0.0493(9) Uani 1 1 d .
H15 H 0.0904 0.6737 0.6462 0.059 Uiso 1 1 calc R
C16 C -0.0502(4) 0.5158(3) 0.7142(3) 0.0464(9) Uani 1 1 d .
H16 H -0.0175 0.5101 0.6362 0.056 Uiso 1 1 calc R
C17 C 0.3575(8) 0.4395(7) 0.6795(7) 0.113(2) Uani 1 1 d .
H17A H 0.3965 0.5099 0.6841 0.170 Uiso 1 1 calc R
H17B H 0.2852 0.4616 0.6401 0.170 Uiso 1 1 calc R
H17C H 0.4405 0.4105 0.6297 0.170 Uiso 1 1 calc R
N1 N 0.3174(3) -0.2598(3) 0.7698(3) 0.0443(7) Uani 1 1 d .
N2 N 0.4391(3) -0.1601(3) 0.5382(3) 0.0430(7) Uani 1 1 d .
N3 N 0.1853(3) -0.1096(3) 0.6250(3) 0.0417(7) Uani 1 1 d .
N4 N 0.3268(3) -0.0403(3) 0.4089(3) 0.0481(8) Uani 1 1 d .
N5 N 0.5618(4) -0.2826(3) 0.6570(3) 0.0591(9) Uani 1 1 d .
N6 N -0.1350(3) 0.1498(3) 0.8450(3) 0.0450(7) Uani 1 1 d .
N7 N -0.1583(3) 0.4277(3) 0.8158(3) 0.0407(7) Uani 1 1 d .
O1 O 0.1525(3) -0.1131(2) 0.8475(2) 0.0430(6) Uani 1 1 d .
O2 O 0.0187(3) 0.7188(2) 0.8511(2) 0.0447(6) Uani 1 1 d .
O3 O 0.2890(7) 0.3523(7) 0.7952(8) 0.200(4) Uani 1 1 d .
H3 H 0.1970 0.3401 0.8126 0.299 Uiso 1 1 calc R
P1 P 0.17760(10) -0.18986(8) 0.76245(8) 0.0376(2) Uani 1 1 d .
Cl1 Cl -0.22600(15) 0.34854(12) 0.60174(10) 0.0763(4) Uani 1 1 d .
Cl2 Cl -0.50114(11) 0.22641(10) 0.95434(10) 0.0648(3) Uani 1 1 d .
Zn1 Zn -0.26422(4) 0.28789(4) 0.80495(4) 0.04456(18) Uani 1 1 d .

loop_
_atom_site_aniso_label
_atom_site_aniso_U_11
_atom_site_aniso_U_22
_atom_site_aniso_U_33
_atom_site_aniso_U_23
_atom_site_aniso_U_13
_atom_site_aniso_U_12
C1 0.0437(19) 0.043(2) 0.045(2) -0.0196(17) -0.0142(16) 0.0074(16)
C2 0.0436(19) 0.0348(18) 0.0388(18) -0.0154(15) -0.0140(15) 0.0004(15)
C3 0.068(3) 0.089(4) 0.066(3) -0.018(3) -0.031(2) 0.038(3)
C4 0.057(3) 0.102(4) 0.068(3) -0.035(3) -0.016(2) 0.037(3)
C5 0.053(2) 0.077(3) 0.041(2) -0.013(2) -0.0113(17) 0.004(2)
C6 0.063(3) 0.086(3) 0.051(2) -0.015(2) -0.031(2) 0.017(2)
C7 0.0404(18) 0.0378(18) 0.0359(17) -0.0188(15) -0.0130(14) 0.0060(14)
C8 0.043(2) 0.037(2) 0.065(2) -0.0190(18) -0.0129(17) -0.0008(16)
C9 0.0372(19) 0.043(2) 0.061(2) -0.0197(18) -0.0096(17) 0.0002(16)
C10 0.037(2) 0.047(2) 0.082(3) -0.026(2) -0.0095(19) 0.0035(17)
C11 0.045(2) 0.034(2) 0.098(3) -0.022(2) -0.012(2) 0.0032(17)
C12 0.0424(19) 0.0379(19) 0.0349(18) -0.0066(15) -0.0103(15) -0.0014(15)
C13 0.047(2) 0.051(2) 0.0348(18) -0.0165(16) -0.0098(15) -0.0015(17)
C14 0.0372(17) 0.0331(17) 0.0403(18) -0.0153(15) -0.0118(14) 0.0039(14)
C15 0.048(2) 0.039(2) 0.042(2) -0.0136(16) -0.0017(16) -0.0059(16)
C16 0.045(2) 0.041(2) 0.0416(19) -0.0200(16) -0.0021(15) -0.0024(16)
C17 0.095(4) 0.108(5) 0.110(5) -0.027(4) -0.031(4) 0.004(4)
N1 0.0445(16) 0.0432(17) 0.0374(15) -0.0123(13) -0.0131(13) 0.0129(13)
N2 0.0373(15) 0.0456(17) 0.0393(16) -0.0143(14) -0.0116(12) 0.0069(13)
N3 0.0363(15) 0.0389(16) 0.0430(16) -0.0129(13) -0.0129(12) 0.0042(12)
N4 0.0388(16) 0.0565(19) 0.0417(16) -0.0136(15) -0.0156(13) 0.0056(14)
N5 0.0527(19) 0.065(2) 0.0537(19) -0.0203(17) -0.0204(15) 0.0279(17)
N6 0.0423(16) 0.0361(16) 0.0519(17) -0.0193(14) -0.0128(13) 0.0061(13)
N7 0.0395(15) 0.0328(15) 0.0445(16) -0.0129(13) -0.0146(13) 0.0048(12)
O1 0.0434(13) 0.0417(14) 0.0490(14) -0.0237(12) -0.0188(11) 0.0118(11)
O2 0.0430(13) 0.0394(14) 0.0433(13) -0.0191(11) -0.0061(10) -0.0005(11)
O3 0.119(4) 0.178(6) 0.222(7) 0.020(6) -0.092(5) -0.032(5)
P1 0.0369(5) 0.0337(5) 0.0389(5) -0.0151(4) -0.0115(4) 0.0053(4)
Cl1 0.0885(8) 0.0810(8) 0.0486(6) -0.0216(6) -0.0209(5) -0.0089(7)
Cl2 0.0431(5) 0.0669(7) 0.0639(6) -0.0204(5) -0.0064(4) -0.0045(5)
Zn1 0.0426(3) 0.0368(3) 0.0484(3) -0.0165(2) -0.0131(2) 0.00265(18)

loop_
_atom_type_symbol
_atom_type_description
_atom_type_scat_dispersion_real
_atom_type_scat_dispersion_imag
_atom_type_scat_source
C C 0.0033 0.0016 'International Tables Vol C Tables 4.2.6.8 and 6.1.1.4'
H H 0.0000 0.0000 'International Tables Vol C Tables 4.2.6.8 and 6.1.1.4'
N N 0.0061 0.0033 'International Tables Vol C Tables 4.2.6.8 and 6.1.1.4'
O O 0.0106 0.0060 'International Tables Vol C Tables 4.2.6.8 and 6.1.1.4'
P P 0.1023 0.0942 'International Tables Vol C Tables 4.2.6.8 and 6.1.1.4'
Zn Zn 0.2839 1.4301 'International Tables Vol C Tables 4.2.6.8 and 6.1.1.4'
Cl Cl 0.1484 0.1585 'International Tables Vol C Tables 4.2.6.8 and 6.1.1.4'

loop_
_geom_angle_atom_site_label_1
_geom_angle_atom_site_label_2
_geom_angle_atom_site_label_3
_geom_angle
_geom_angle_site_symmetry_1
_geom_angle_site_symmetry_3
N2 C1 N5 116.2(3) . .
N2 C1 N1 127.7(3) . .
N5 C1 N1 116.1(3) . .
N4 C2 N3 117.5(3) . .
N4 C2 N2 115.2(3) . .
N3 C2 N2 127.3(3) . .
C10 C7 C8 119.1(3) . .
C10 C7 O1 118.0(3) . .
C8 C7 O1 122.7(3) . .
C9 C8 C7 118.3(3) . .
N6 C9 C8 122.9(3) . .
C11 C10 C7 118.5(3) . .
N6 C11 C10 123.4(4) . .
N7 C12 C13 122.6(3) . .
C14 C13 C12 118.9(3) . .
C15 C14 C13 119.6(3) . .
C15 C14 O2 124.5(3) . .
C13 C14 O2 115.9(3) . .
C14 C15 C16 118.2(3) . .
N7 C16 C15 123.5(3) . .
C1 N1 P1 114.2(2) . .
C1 N2 C2 119.2(3) . .
C2 N3 P1 115.1(2) . .
C2 N4 C6 120.8(3) . .
C2 N4 C5 121.7(3) . .
C6 N4 C5 117.1(3) . .
C1 N5 C3 121.4(3) . .
C1 N5 C4 121.2(3) . .
C3 N5 C4 117.4(3) . .
C9 N6 C11 117.5(3) . .
C9 N6 Zn1 122.4(2) . .
C11 N6 Zn1 119.3(3) . .
C16 N7 C12 117.1(3) . .
C16 N7 Zn1 123.0(2) . .
C12 N7 Zn1 119.9(2) . .
C7 O1 P1 122.7(2) . .
C14 O2 P1 126.6(2) . 1_565
N3 P1 N1 116.17(15) . .
N3 P1 O2 111.72(14) . 1_545
N1 P1 O2 111.01(15) . 1_545
N3 P1 O1 112.72(15) . .
N1 P1 O1 107.65(15) . .
O2 P1 O1 95.66(13) 1_545 .
N7 Zn1 N6 103.41(12) . .
N7 Zn1 Cl1 106.44(9) . .
N6 Zn1 Cl1 106.68(10) . .
N7 Zn1 Cl2 110.24(9) . .
N6 Zn1 Cl2 109.06(9) . .
Cl1 Zn1 Cl2 119.75(5) . .

loop_
_geom_bond_atom_site_label_1
_geom_bond_atom_site_label_2
_geom_bond_distance
_geom_bond_site_symmetry_2
C1 N2 1.342(4) .
C1 N5 1.345(5) .
C1 N1 1.366(4) .
C2 N4 1.343(4) .
C2 N3 1.350(4) .
C2 N2 1.354(4) .
C3 N5 1.452(5) .
C4 N5 1.454(6) .
C5 N4 1.449(5) .
C6 N4 1.442(5) .
C7 C10 1.362(5) .
C7 C8 1.383(5) .
C7 O1 1.384(4) .
C8 C9 1.372(5) .
C9 N6 1.321(5) .
C10 C11 1.361(5) .
C11 N6 1.337(5) .
C12 N7 1.345(4) .
C12 C13 1.376(5) .
C13 C14 1.373(5) .
C14 C15 1.365(5) .
C14 O2 1.384(4) .
C15 C16 1.380(5) .
C16 N7 1.339(4) .
C17 O3 1.315(7) .
N1 P1 1.571(3) .
N3 P1 1.569(3) .
N6 Zn1 2.057(3) .
N7 Zn1 2.046(3) .
O1 P1 1.609(3) .
O2 P1 1.603(2) 1_565
P1 O2 1.603(2) 1_545
Cl1 Zn1 2.2163(14) .
Cl2 Zn1 2.2214(12) .
